data_2228739
loop_
_publ_author_name
'Xiao, Guo-Yong'
'Chi, Hai-Jun'
'Lei, Peng'
'Yu, Jiang-Long'
'Hu, Zhi-Zhi'

_publ_section_title
;
 4-[4,5-Bis(pyridin-2-yl)-1<i>H</i>-imidazol-2-yl]phenol monohydrate
;
_journal_coeditor_code HB5769
_journal_issue 1
_journal_name_full 'Acta Crystallographica Section E'
_journal_page_first o161
_journal_paper_doi 10.1107/S1600536810052062
_journal_volume 67
_journal_year 2011
_chemical_formula_iupac 'C19 H14 N4 O, H2 O'
_chemical_formula_moiety 'C19 H14 N4 O, H2 O'
_chemical_formula_sum 'C19 H16 N4 O2'
_chemical_formula_weight 332.36
_chemical_name_systematic
;
4-[4,5-Bis(pyridin-2-yl)-1<i>H</i>-imidazol-2-yl]phenol monohydrate
;
_space_group_IT_number 2
_symmetry_cell_setting triclinic
_symmetry_space_group_name_Hall '-P 1'
_symmetry_space_group_name_H-M 'P -1'
_atom_sites_solution_hydrogens geom
_atom_sites_solution_primary direct
_atom_sites_solution_secondary difmap
_audit_creation_method SHELXL-97
_cell_angle_alpha 77.89(3)
_cell_angle_beta 69.96(3)
_cell_angle_gamma 73.66(3)
_cell_formula_units_Z 2
_cell_length_a 8.5875(17)
_cell_length_b 9.0151(18)
_cell_length_c 11.353(2)
_cell_measurement_reflns_used 2376
_cell_measurement_temperature 113(2)
_cell_measurement_theta_max 27.901
_cell_measurement_theta_min 2.593
_cell_volume 786.1(3)
_computing_cell_refinement 'SAINT (Bruker, 1998)'
_computing_data_collection 'SMART (Bruker, 1998)'
_computing_data_reduction 'SAINT (Bruker, 1998)'
_computing_molecular_graphics 'SHELXTL (Sheldrick, 2008)'
_computing_publication_material 'SHELXTL (Sheldrick, 2008)'
_computing_structure_refinement 'SHELXL97 (Sheldrick, 2008)'
_computing_structure_solution 'SHELXS97 (Sheldrick, 2008)'
_diffrn_ambient_temperature 113(2)
_diffrn_measured_fraction_theta_full 0.986
_diffrn_measured_fraction_theta_max 0.986
_diffrn_measurement_device_type 'Bruker SMART CCD'
_diffrn_measurement_method \w
_diffrn_radiation_monochromator graphite
_diffrn_radiation_source 'fine-focus sealed tube'
_diffrn_radiation_type MoK\a
_diffrn_radiation_wavelength 0.71073
_diffrn_reflns_av_R_equivalents 0.0269
_diffrn_reflns_av_sigmaI/netI 0.0389
_diffrn_reflns_limit_h_max 10
_diffrn_reflns_limit_h_min -10
_diffrn_reflns_limit_k_max 10
_diffrn_reflns_limit_k_min -10
_diffrn_reflns_limit_l_max 12
_diffrn_reflns_limit_l_min -13
_diffrn_reflns_number 5731
_diffrn_reflns_theta_full 25.02
_diffrn_reflns_theta_max 25.02
_diffrn_reflns_theta_min 2.59
_diffrn_standards_number 0
_exptl_absorpt_coefficient_mu 0.095
_exptl_absorpt_correction_T_max 0.9850
_exptl_absorpt_correction_T_min 0.9795
_exptl_absorpt_correction_type multi-scan
_exptl_absorpt_process_details '(SADABS; Bruker, 1998)'
_exptl_crystal_colour colourless
_exptl_crystal_density_diffrn 1.404
_exptl_crystal_density_method 'not measured'
_exptl_crystal_description prism
_exptl_crystal_F_000 348
_exptl_crystal_size_max 0.22
_exptl_crystal_size_mid 0.20
_exptl_crystal_size_min 0.16
_refine_diff_density_max 0.195
_refine_diff_density_min -0.252
_refine_ls_extinction_method none
_refine_ls_goodness_of_fit_ref 1.089
_refine_ls_hydrogen_treatment mixed
_refine_ls_matrix_type full
_refine_ls_number_parameters 239
_refine_ls_number_reflns 2746
_refine_ls_number_restraints 4
_refine_ls_restrained_S_all 1.091
_refine_ls_R_factor_all 0.0452
_refine_ls_R_factor_gt 0.0376
_refine_ls_shift/su_max 0.001
_refine_ls_shift/su_mean 0.000
_refine_ls_structure_factor_coef Fsqd
_refine_ls_weighting_details 'calc w=1/[\s^2^(Fo^2^)+(0.0736P)^2^] where P=(Fo^2^+2Fc^2^)/3'
_refine_ls_weighting_scheme calc
_refine_ls_wR_factor_gt 0.1042
_refine_ls_wR_factor_ref 0.1091
_reflns_number_gt 2155
_reflns_number_total 2746
_reflns_threshold_expression I>2\s(I)
_cod_data_source_file hb5769.cif
_cod_data_source_block I
_cod_original_cell_volume 786.0(3)
_cod_database_code 2228739
_cod_database_fobs_code 2228739

loop_
_symmetry_equiv_pos_as_xyz
'x, y, z'
'-x, -y, -z'

loop_
_atom_site_type_symbol
_atom_site_label
_atom_site_fract_x
_atom_site_fract_y
_atom_site_fract_z
_atom_site_U_iso_or_equiv
_atom_site_adp_type
_atom_site_calc_flag
_atom_site_refinement_flags
_atom_site_occupancy
_atom_site_disorder_assembly
_atom_site_disorder_group
O O1 1.35444(13) 0.11009(12) 0.44275(9) 0.0221(3) Uani d . 1 . .
H H1 1.3597 0.1807 0.3838 0.033 Uiso calc R 1 . .
N N1 0.95455(15) 0.27226(13) 1.01220(10) 0.0162(3) Uani d . 1 . .
N N2 0.80962(15) 0.46738(13) 0.90993(10) 0.0152(3) Uani d D 1 . .
N N3 0.52123(15) 0.70299(13) 0.99216(10) 0.0187(3) Uani d . 1 . .
N N4 0.68226(15) 0.36680(13) 1.32116(10) 0.0175(3) Uani d . 1 . .
C C1 1.12180(18) 0.11950(15) 0.77615(12) 0.0175(3) Uani d . 1 . .
H H1A 1.1067 0.0502 0.8503 0.021 Uiso calc R 1 . .
C C2 1.22861(18) 0.06627(16) 0.66424(12) 0.0179(3) Uani d . 1 . .
H H2 1.2854 -0.0381 0.6633 0.022 Uiso calc R 1 . .
C C3 1.25179(18) 0.16872(16) 0.55213(12) 0.0160(3) Uani d . 1 . .
C C4 1.16603(18) 0.32453(16) 0.55465(12) 0.0173(3) Uani d . 1 . .
H H4 1.1808 0.3935 0.4804 0.021 Uiso calc R 1 . .
C C5 1.05921(18) 0.37679(16) 0.66722(12) 0.0174(3) Uani d . 1 . .
H H5 1.0018 0.4810 0.6679 0.021 Uiso calc R 1 . .
C C6 1.03582(17) 0.27565(15) 0.78036(12) 0.0155(3) Uani d . 1 . .
C C7 0.93382(17) 0.33457(15) 0.90045(12) 0.0154(3) Uani d . 1 . .
C C8 0.74579(17) 0.49413(15) 1.03485(12) 0.0144(3) Uani d . 1 . .
C C9 0.61392(17) 0.63503(15) 1.07191(12) 0.0153(3) Uani d . 1 . .
C C10 0.58923(18) 0.69920(15) 1.18034(13) 0.0187(3) Uani d . 1 . .
H H10 0.6575 0.6535 1.2325 0.022 Uiso calc R 1 . .
C C11 0.46215(19) 0.83145(16) 1.20923(14) 0.0232(3) Uani d . 1 . .
H H11 0.4441 0.8763 1.2809 0.028 Uiso calc R 1 . .
C C12 0.3623(2) 0.89615(17) 1.13019(15) 0.0272(4) Uani d . 1 . .
H H12 0.2730 0.9828 1.1493 0.033 Uiso calc R 1 . .
C C13 0.39737(19) 0.83010(16) 1.02306(14) 0.0244(4) Uani d . 1 . .
H H13 0.3318 0.8759 0.9689 0.029 Uiso calc R 1 . .
C C14 0.83707(18) 0.37066(15) 1.09693(12) 0.0145(3) Uani d . 1 . .
C C15 0.83185(18) 0.32729(15) 1.23068(12) 0.0151(3) Uani d . 1 . .
C C16 0.97916(18) 0.24099(15) 1.25986(12) 0.0174(3) Uani d . 1 . .
H H16 1.0801 0.2143 1.1956 0.021 Uiso calc R 1 . .
C C17 0.97453(19) 0.19538(16) 1.38436(13) 0.0203(3) Uani d . 1 . .
H H17 1.0713 0.1362 1.4053 0.024 Uiso calc R 1 . .
C C18 0.8229(2) 0.23941(16) 1.47772(13) 0.0220(3) Uani d . 1 . .
H H18 0.8166 0.2130 1.5627 0.026 Uiso calc R 1 . .
C C19 0.68134(19) 0.32344(16) 1.44204(12) 0.0202(3) Uani d . 1 . .
H H19 0.5796 0.3516 1.5053 0.024 Uiso calc R 1 . .
O O2 0.39964(13) 0.34896(12) 0.25546(9) 0.0233(3) Uani d D 1 . .
H H2A 0.439(2) 0.337(3) 0.1750(10) 0.068(7) Uiso d D 1 . .
H H2B 0.473(2) 0.374(2) 0.2803(15) 0.066(7) Uiso d D 1 . .
H H2C 0.764(2) 0.5192(18) 0.8472(12) 0.042(5) Uiso d D 1 . .

loop_
_atom_site_aniso_label
_atom_site_aniso_U_11
_atom_site_aniso_U_22
_atom_site_aniso_U_33
_atom_site_aniso_U_12
_atom_site_aniso_U_13
_atom_site_aniso_U_23
O1 0.0213(6) 0.0233(6) 0.0160(5) -0.0012(4) -0.0004(4) -0.0043(4)
N1 0.0174(7) 0.0154(6) 0.0144(6) -0.0033(5) -0.0028(5) -0.0028(5)
N2 0.0153(7) 0.0152(6) 0.0131(6) -0.0023(5) -0.0035(5) -0.0010(5)
N3 0.0157(7) 0.0175(6) 0.0214(6) -0.0030(5) -0.0060(5) 0.0004(5)
N4 0.0180(7) 0.0177(6) 0.0151(6) -0.0027(5) -0.0039(5) -0.0027(5)
C1 0.0196(8) 0.0167(7) 0.0160(7) -0.0056(6) -0.0056(6) 0.0006(6)
C2 0.0164(8) 0.0150(7) 0.0215(7) -0.0023(6) -0.0038(6) -0.0054(6)
C3 0.0141(7) 0.0204(7) 0.0141(7) -0.0045(6) -0.0026(6) -0.0057(6)
C4 0.0207(8) 0.0189(7) 0.0128(7) -0.0061(6) -0.0059(6) 0.0006(5)
C5 0.0199(8) 0.0139(7) 0.0184(7) -0.0025(6) -0.0065(6) -0.0028(5)
C6 0.0141(7) 0.0177(7) 0.0159(7) -0.0057(6) -0.0041(6) -0.0027(6)
C7 0.0154(8) 0.0142(7) 0.0166(7) -0.0041(6) -0.0038(6) -0.0024(6)
C8 0.0140(7) 0.0158(7) 0.0131(7) -0.0050(6) -0.0021(6) -0.0022(5)
C9 0.0130(7) 0.0142(7) 0.0168(7) -0.0053(6) -0.0016(6) 0.0003(5)
C10 0.0184(8) 0.0184(7) 0.0185(7) -0.0061(6) -0.0036(6) -0.0011(6)
C11 0.0230(8) 0.0176(7) 0.0245(8) -0.0049(6) 0.0009(6) -0.0063(6)
C12 0.0187(8) 0.0173(7) 0.0375(9) 0.0024(6) -0.0018(7) -0.0064(7)
C13 0.0180(8) 0.0203(8) 0.0317(8) -0.0009(6) -0.0092(7) 0.0015(6)
C14 0.0129(7) 0.0150(7) 0.0150(7) -0.0034(5) -0.0025(6) -0.0034(5)
C15 0.0171(8) 0.0119(7) 0.0166(7) -0.0039(5) -0.0045(6) -0.0030(5)
C16 0.0179(8) 0.0145(7) 0.0193(7) -0.0030(6) -0.0048(6) -0.0036(6)
C17 0.0230(8) 0.0166(7) 0.0245(8) -0.0040(6) -0.0129(7) -0.0004(6)
C18 0.0304(9) 0.0217(8) 0.0168(7) -0.0085(7) -0.0104(7) 0.0005(6)
C19 0.0230(9) 0.0208(8) 0.0145(7) -0.0053(6) -0.0024(6) -0.0022(6)
O2 0.0195(6) 0.0314(6) 0.0179(6) -0.0060(5) -0.0058(4) -0.0005(5)

loop_
_atom_type_symbol
_atom_type_description
_atom_type_scat_dispersion_real
_atom_type_scat_dispersion_imag
_atom_type_scat_source
C C 0.0033 0.0016 'International Tables Vol C Tables 4.2.6.8 and 6.1.1.4'
H H 0.0000 0.0000 'International Tables Vol C Tables 4.2.6.8 and 6.1.1.4'
N N 0.0061 0.0033 'International Tables Vol C Tables 4.2.6.8 and 6.1.1.4'
O O 0.0106 0.0060 'International Tables Vol C Tables 4.2.6.8 and 6.1.1.4'

loop_
_geom_angle_atom_site_label_1
_geom_angle_atom_site_label_2
_geom_angle_atom_site_label_3
_geom_angle_site_symmetry_1
_geom_angle_site_symmetry_3
_geom_angle
_geom_angle_publ_flag
C3 O1 H1 . . 109.5 ?
C7 N1 C14 . . 105.45(12) ?
C7 N2 C8 . . 108.44(11) ?
C7 N2 H2C . . 124.9(11) ?
C8 N2 H2C . . 125.9(11) ?
C13 N3 C9 . . 118.20(12) ?
C19 N4 C15 . . 117.30(12) ?
C2 C1 C6 . . 121.15(13) ?
C2 C1 H1A . . 119.4 ?
C6 C1 H1A . . 119.4 ?
C1 C2 C3 . . 120.07(13) ?
C1 C2 H2 . . 120.0 ?
C3 C2 H2 . . 120.0 ?
O1 C3 C4 . . 122.37(12) ?
O1 C3 C2 . . 118.14(12) ?
C4 C3 C2 . . 119.45(13) ?
C5 C4 C3 . . 120.07(12) ?
C5 C4 H4 . . 120.0 ?
C3 C4 H4 . . 120.0 ?
C4 C5 C6 . . 121.06(13) ?
C4 C5 H5 . . 119.5 ?
C6 C5 H5 . . 119.5 ?
C1 C6 C5 . . 118.19(12) ?
C1 C6 C7 . . 121.05(12) ?
C5 C6 C7 . . 120.62(12) ?
N1 C7 N2 . . 111.15(12) ?
N1 C7 C6 . . 125.50(13) ?
N2 C7 C6 . . 123.27(12) ?
N2 C8 C14 . . 104.55(12) ?
N2 C8 C9 . . 120.20(11) ?
C14 C8 C9 . . 135.20(12) ?
N3 C9 C10 . . 121.40(13) ?
N3 C9 C8 . . 116.00(11) ?
C10 C9 C8 . . 122.56(12) ?
C11 C10 C9 . . 119.19(14) ?
C11 C10 H10 . . 120.4 ?
C9 C10 H10 . . 120.4 ?
C10 C11 C12 . . 119.02(14) ?
C10 C11 H11 . . 120.5 ?
C12 C11 H11 . . 120.5 ?
C13 C12 C11 . . 118.64(14) ?
C13 C12 H12 . . 120.7 ?
C11 C12 H12 . . 120.7 ?
N3 C13 C12 . . 123.43(14) ?
N3 C13 H13 . . 118.3 ?
C12 C13 H13 . . 118.3 ?
C8 C14 N1 . . 110.41(12) ?
C8 C14 C15 . . 132.74(13) ?
N1 C14 C15 . . 116.85(12) ?
N4 C15 C16 . . 122.02(12) ?
N4 C15 C14 . . 118.81(13) ?
C16 C15 C14 . . 119.11(13) ?
C17 C16 C15 . . 119.66(14) ?
C17 C16 H16 . . 120.2 ?
C15 C16 H16 . . 120.2 ?
C16 C17 C18 . . 118.66(14) ?
C16 C17 H17 . . 120.7 ?
C18 C17 H17 . . 120.7 ?
C19 C18 C17 . . 118.60(13) ?
C19 C18 H18 . . 120.7 ?
C17 C18 H18 . . 120.7 ?
N4 C19 C18 . . 123.71(13) ?
N4 C19 H19 . . 118.1 ?
C18 C19 H19 . . 118.1 ?
H2A O2 H2B . . 111.3(13) ?

loop_
_geom_bond_atom_site_label_1
_geom_bond_atom_site_label_2
_geom_bond_site_symmetry_2
_geom_bond_distance
_geom_bond_publ_flag
O1 C3 . 1.3644(17) ?
O1 H1 . 0.8200 ?
N1 C7 . 1.3252(17) ?
N1 C14 . 1.3854(18) ?
N2 C7 . 1.3563(18) ?
N2 C8 . 1.3807(16) ?
N2 H2C . 0.908(9) ?
N3 C13 . 1.3397(19) ?
N3 C9 . 1.3473(18) ?
N4 C19 . 1.3436(17) ?
N4 C15 . 1.3505(18) ?
C1 C2 . 1.3767(19) ?
C1 C6 . 1.3958(19) ?
C1 H1A . 0.9300 ?
C2 C3 . 1.3961(19) ?
C2 H2 . 0.9300 ?
C3 C4 . 1.392(2) ?
C4 C5 . 1.3794(19) ?
C4 H4 . 0.9300 ?
C5 C6 . 1.3986(19) ?
C5 H5 . 0.9300 ?
C6 C7 . 1.4601(18) ?
C8 C14 . 1.382(2) ?
C8 C9 . 1.4702(19) ?
C9 C10 . 1.3950(19) ?
C10 C11 . 1.381(2) ?
C10 H10 . 0.9300 ?
C11 C12 . 1.381(2) ?
C11 H11 . 0.9300 ?
C12 C13 . 1.370(2) ?
C12 H12 . 0.9300 ?
C13 H13 . 0.9300 ?
C14 C15 . 1.4747(18) ?
C15 C16 . 1.393(2) ?
C16 C17 . 1.3767(18) ?
C16 H16 . 0.9300 ?
C17 C18 . 1.384(2) ?
C17 H17 . 0.9300 ?
C18 C19 . 1.381(2) ?
C18 H18 . 0.9300 ?
C19 H19 . 0.9300 ?
O2 H2A . 0.876(9) ?
O2 H2B . 0.870(9) ?

loop_
_geom_hbond_atom_site_label_D
_geom_hbond_atom_site_label_H
_geom_hbond_atom_site_label_A
_geom_hbond_site_symmetry_A
_geom_hbond_distance_DH
_geom_hbond_distance_HA
_geom_hbond_distance_DA
_geom_hbond_angle_DHA
O1 H1 O2 1_655 0.82 1.89 2.7003(17) 171
O2 H2A N3 2_666 0.876(9) 1.905(9) 2.7655(16) 166.8(17)
N2 H2C O2 2_666 0.908(9) 2.087(10) 2.9715(19) 164.4(16)
O2 H2B N4 1_554 0.870(9) 1.986(11) 2.8254(17) 162.0(19)

loop_
_geom_torsion_atom_site_label_1
_geom_torsion_atom_site_label_2
_geom_torsion_atom_site_label_3
_geom_torsion_atom_site_label_4
_geom_torsion_site_symmetry_1
_geom_torsion_site_symmetry_2
_geom_torsion_site_symmetry_3
_geom_torsion_site_symmetry_4
_geom_torsion
_geom_torsion_publ_flag
C6 C1 C2 C3 . . . . -0.4(2) ?
C1 C2 C3 O1 . . . . -177.92(12) ?
C1 C2 C3 C4 . . . . -0.1(2) ?
O1 C3 C4 C5 . . . . 177.80(12) ?
C2 C3 C4 C5 . . . . 0.0(2) ?
C3 C4 C5 C6 . . . . 0.4(2) ?
C2 C1 C6 C5 . . . . 0.8(2) ?
C2 C1 C6 C7 . . . . -174.87(12) ?
C4 C5 C6 C1 . . . . -0.9(2) ?
C4 C5 C6 C7 . . . . 174.85(12) ?
C14 N1 C7 N2 . . . . 0.11(14) ?
C14 N1 C7 C6 . . . . 176.81(12) ?
C8 N2 C7 N1 . . . . 0.29(15) ?
C8 N2 C7 C6 . . . . -176.50(11) ?
C1 C6 C7 N1 . . . . 24.1(2) ?
C5 C6 C7 N1 . . . . -151.45(13) ?
C1 C6 C7 N2 . . . . -159.53(12) ?
C5 C6 C7 N2 . . . . 24.87(19) ?
C7 N2 C8 C14 . . . . -0.56(14) ?
C7 N2 C8 C9 . . . . 177.25(11) ?
C13 N3 C9 C10 . . . . -3.58(19) ?
C13 N3 C9 C8 . . . . 178.78(11) ?
N2 C8 C9 N3 . . . . 22.10(17) ?
C14 C8 C9 N3 . . . . -160.90(14) ?
N2 C8 C9 C10 . . . . -155.51(12) ?
C14 C8 C9 C10 . . . . 21.5(2) ?
N3 C9 C10 C11 . . . . 2.8(2) ?
C8 C9 C10 C11 . . . . -179.71(12) ?
C9 C10 C11 C12 . . . . 0.3(2) ?
C10 C11 C12 C13 . . . . -2.5(2) ?
C9 N3 C13 C12 . . . . 1.3(2) ?
C11 C12 C13 N3 . . . . 1.8(2) ?
N2 C8 C14 N1 . . . . 0.65(14) ?
C9 C8 C14 N1 . . . . -176.67(13) ?
N2 C8 C14 C15 . . . . -179.37(13) ?
C9 C8 C14 C15 . . . . 3.3(3) ?
C7 N1 C14 C8 . . . . -0.48(14) ?
C7 N1 C14 C15 . . . . 179.53(11) ?
C19 N4 C15 C16 . . . . 1.93(18) ?
C19 N4 C15 C14 . . . . 179.00(11) ?
C8 C14 C15 N4 . . . . 30.9(2) ?
N1 C14 C15 N4 . . . . -149.14(12) ?
C8 C14 C15 C16 . . . . -151.97(15) ?
N1 C14 C15 C16 . . . . 28.01(17) ?
N4 C15 C16 C17 . . . . -0.8(2) ?
C14 C15 C16 C17 . . . . -177.87(11) ?
C15 C16 C17 C18 . . . . -1.13(19) ?
C16 C17 C18 C19 . . . . 1.86(19) ?
C15 N4 C19 C18 . . . . -1.17(19) ?
C17 C18 C19 N4 . . . . -0.7(2) ?

loop_
_cod_related_entry_id
_cod_related_entry_database
_cod_related_entry_code
1 ChemSpider 30656420
